data_2211719
loop_
_publ_author_name
'Wang, Li-Bin'
'Pan, Ya-Ru'
'Zhan, Pei-Ying'
'Niu, Yan-Ling'
'Zhang, Gao-Quan'

_publ_section_title
<i>catena</i>-Poly[[diaquacopper(II)]-\m-pyridine-2,4-dicarboxylato-\k^3^<i>N</i>,<i>O</i>^2^:<i>O</i>^4^]
_journal_coeditor_code BH2064
_journal_issue 1
_journal_name_full 'Acta Crystallographica Section E'
_journal_page_first m204
_journal_page_last m206
_journal_paper_doi 10.1107/S1600536806052743
_journal_volume 63
_journal_year 2007
_chemical_formula_iupac '[Cu (C7 H3 N O4) (H2 O)2]'
_chemical_formula_moiety 'C7 H7 Cu N O6'
_chemical_formula_sum 'C7 H7 Cu N O6'
_chemical_formula_weight 264.68
_chemical_name_systematic catena-Poly[[diaquacopper(II)]-\m-pyridine-2,4-dicarboxylato-\k^3^N,O^2^:O^4^]
_space_group_IT_number 14
_symmetry_cell_setting monoclinic
_symmetry_space_group_name_Hall '-P 2yn'
_symmetry_space_group_name_H-M 'P 1 21/n 1'
_atom_sites_solution_hydrogens geom
_atom_sites_solution_primary direct
_atom_sites_solution_secondary difmap
_audit_creation_method SHELXL97
_cell_angle_alpha 90.00
_cell_angle_beta 107.797(2)
_cell_angle_gamma 90.00
_cell_formula_units_Z 4
_cell_length_a 7.1529(10)
_cell_length_b 13.5737(18)
_cell_length_c 9.1813(13)
_cell_measurement_reflns_used 3750
_cell_measurement_temperature 293(2)
_cell_measurement_theta_max 28.0
_cell_measurement_theta_min 2.80
_cell_volume 848.8(2)
_computing_cell_refinement PROCESS-AUTO
_computing_data_collection 'PROCESS-AUTO (Rigaku, 1998)'
_computing_data_reduction PROCESS-AUTO
_computing_molecular_graphics 'SHELXTL-Plus (Siemens, 1998)'
_computing_publication_material SHELXTL-Plus
_computing_structure_refinement 'SHELXL97 (Sheldrick, 1997)'
_computing_structure_solution 'SHELXS97 (Sheldrick, 1997)'
_diffrn_ambient_temperature 293(2)
_diffrn_detector_area_resol_mean 10.0
_diffrn_measured_fraction_theta_full 0.997
_diffrn_measured_fraction_theta_max 0.951
_diffrn_measurement_device_type 'Rigaku R-AXIS RAPID'
_diffrn_measurement_method \w
_diffrn_radiation_monochromator graphite
_diffrn_radiation_source '18 kW rotation anode'
_diffrn_radiation_type MoK\a
_diffrn_radiation_wavelength 0.71073
_diffrn_reflns_av_R_equivalents 0.0407
_diffrn_reflns_av_sigmaI/netI 0.0445
_diffrn_reflns_limit_h_max 9
_diffrn_reflns_limit_h_min -9
_diffrn_reflns_limit_k_max 17
_diffrn_reflns_limit_k_min -11
_diffrn_reflns_limit_l_max 10
_diffrn_reflns_limit_l_min -12
_diffrn_reflns_number 5016
_diffrn_reflns_theta_full 25.00
_diffrn_reflns_theta_max 28.03
_diffrn_reflns_theta_min 2.77
_diffrn_standards_decay_% 0
_diffrn_standards_interval_count 0
_diffrn_standards_interval_time 0
_diffrn_standards_number 0
_exptl_absorpt_coefficient_mu 2.582
_exptl_absorpt_correction_T_max 0.6197
_exptl_absorpt_correction_T_min 0.5223
_exptl_absorpt_correction_type multi-scan
_exptl_absorpt_process_details '(ABSCOR; Higashi, 1995)'
_exptl_crystal_colour blue
_exptl_crystal_density_diffrn 2.071
_exptl_crystal_density_method 'not measured'
_exptl_crystal_description block
_exptl_crystal_F_000 532
_exptl_crystal_size_max 0.27
_exptl_crystal_size_mid 0.22
_exptl_crystal_size_min 0.19
_refine_diff_density_max 0.810
_refine_diff_density_min -0.410
_refine_ls_extinction_method none
_refine_ls_goodness_of_fit_ref 1.036
_refine_ls_hydrogen_treatment constr
_refine_ls_matrix_type full
_refine_ls_number_parameters 136
_refine_ls_number_reflns 1957
_refine_ls_number_restraints 4
_refine_ls_restrained_S_all 1.035
_refine_ls_R_factor_all 0.0457
_refine_ls_R_factor_gt 0.0367
_refine_ls_shift/su_max 0.004
_refine_ls_shift/su_mean 0.001
_refine_ls_structure_factor_coef Fsqd
_refine_ls_weighting_details 'calc w = 1/[\s^2^(Fo^2^)+(0.0555P)^2^+0.1458P] where P=(Fo^2^+2Fc^2^)/3'
_refine_ls_weighting_scheme calc
_refine_ls_wR_factor_gt 0.0908
_refine_ls_wR_factor_ref 0.0969
_reflns_number_gt 1620
_reflns_number_total 1957
_reflns_threshold_expression I>2\s(I)
_cod_data_source_file bh2064.cif
_cod_data_source_block I
_cod_original_sg_symbol_H-M 'P 21/n'
_cod_database_code 2211719
_cod_database_fobs_code 2211719

loop_
_symmetry_equiv_pos_as_xyz
'x, y, z'
'-x+1/2, y+1/2, -z+1/2'
'-x, -y, -z'
'x-1/2, -y-1/2, z-1/2'

loop_
_atom_site_type_symbol
_atom_site_label
_atom_site_fract_x
_atom_site_fract_y
_atom_site_fract_z
_atom_site_U_iso_or_equiv
_atom_site_adp_type
_atom_site_calc_flag
_atom_site_refinement_flags
_atom_site_occupancy
Cu Cu1 1.14571(5) 1.06514(2) 0.84633(4) 0.02353(14) Uani d . 1
O O1 1.2706(3) 0.93690(13) 0.8961(2) 0.0290(5) Uani d . 1
O O2 1.2051(3) 0.77665(15) 0.8914(3) 0.0349(5) Uani d . 1
O O3 0.4989(3) 0.68547(14) 0.6587(2) 0.0305(5) Uani d . 1
O O4 0.2726(3) 0.80201(16) 0.5640(2) 0.0355(5) Uani d . 1
N N1 0.9025(3) 0.98495(16) 0.7869(2) 0.0231(5) Uani d . 1
C C1 0.9418(4) 0.8880(2) 0.7963(3) 0.0220(5) Uani d . 1
C C2 0.5638(4) 0.9484(2) 0.6771(3) 0.0278(6) Uani d . 1
H H2 0.4353 0.9709 0.6381 0.033 Uiso calc R 1
C C3 1.1543(4) 0.8613(2) 0.8661(3) 0.0250(6) Uani d . 1
C C4 0.6040(4) 0.8486(2) 0.6842(3) 0.0235(6) Uani d . 1
C C5 0.4420(4) 0.7733(2) 0.6296(3) 0.0244(6) Uani d . 1
C C6 0.7973(4) 0.81844(19) 0.7451(3) 0.0250(6) Uani d . 1
H H6 0.8289 0.7518 0.7511 0.030 Uiso calc R 1
C C7 0.7163(4) 1.0139(2) 0.7284(3) 0.0278(6) Uani d . 1
H H7 0.6886 1.0810 0.7222 0.033 Uiso calc R 1
O O1W 1.3958(3) 1.13083(15) 0.9108(3) 0.0373(5) Uani d D 1
H H1WA 1.4941 1.1063 0.9795 0.056 Uiso d RD 1
H H1WB 1.3571 1.1861 0.9314 0.056 Uiso d RD 1
O O2W 1.1204(3) 1.08865(16) 0.5880(2) 0.0387(5) Uani d D 1
H H2WA 1.1768 1.1425 0.5899 0.058 Uiso d RD 1
H H2WB 1.0004 1.0944 0.5459 0.058 Uiso d RD 1

loop_
_atom_site_aniso_label
_atom_site_aniso_U_11
_atom_site_aniso_U_22
_atom_site_aniso_U_33
_atom_site_aniso_U_12
_atom_site_aniso_U_13
_atom_site_aniso_U_23
Cu1 0.0153(2) 0.0191(2) 0.0320(2) 0.00064(12) 0.00096(14) -0.00046(13)
O1 0.0168(10) 0.0209(10) 0.0424(12) 0.0006(7) -0.0012(8) 0.0010(8)
O2 0.0279(11) 0.0218(11) 0.0498(13) 0.0042(8) 0.0041(9) 0.0018(9)
O3 0.0186(10) 0.0215(10) 0.0465(12) -0.0026(8) 0.0026(9) 0.0031(9)
O4 0.0224(11) 0.0263(11) 0.0480(13) -0.0015(8) -0.0037(9) 0.0045(9)
N1 0.0170(11) 0.0201(11) 0.0292(12) 0.0003(9) 0.0025(9) -0.0011(9)
C1 0.0179(13) 0.0211(13) 0.0248(13) -0.0002(10) 0.0030(10) -0.0002(10)
C2 0.0192(14) 0.0239(14) 0.0377(15) -0.0002(10) 0.0049(12) 0.0002(11)
C3 0.0202(14) 0.0266(15) 0.0254(13) -0.0002(11) 0.0027(11) -0.0008(11)
C4 0.0220(13) 0.0227(14) 0.0238(13) -0.0023(11) 0.0038(10) 0.0010(10)
C5 0.0222(14) 0.0226(13) 0.0265(13) -0.0038(11) 0.0047(10) 0.0000(11)
C6 0.0213(13) 0.0178(13) 0.0326(14) -0.0007(10) 0.0032(11) 0.0005(11)
C7 0.0212(14) 0.0193(14) 0.0396(16) 0.0022(11) 0.0042(11) 0.0002(12)
O1W 0.0174(10) 0.0250(11) 0.0581(14) 0.0014(8) -0.0055(9) 0.0004(10)
O2W 0.0411(14) 0.0351(12) 0.0386(12) -0.0091(10) 0.0102(10) 0.0008(10)

loop_
_atom_type_symbol
_atom_type_description
_atom_type_scat_dispersion_real
_atom_type_scat_dispersion_imag
_atom_type_scat_source
C C 0.0033 0.0016 'International Tables Vol C Tables 4.2.6.8 and 6.1.1.4'
H H 0.0000 0.0000 'International Tables Vol C Tables 4.2.6.8 and 6.1.1.4'
N N 0.0061 0.0033 'International Tables Vol C Tables 4.2.6.8 and 6.1.1.4'
O O 0.0106 0.0060 'International Tables Vol C Tables 4.2.6.8 and 6.1.1.4'
Cu Cu 0.3201 1.2651 'International Tables Vol C Tables 4.2.6.8 and 6.1.1.4'

loop_
_geom_angle_atom_site_label_1
_geom_angle_atom_site_label_2
_geom_angle_atom_site_label_3
_geom_angle_site_symmetry_1
_geom_angle_site_symmetry_3
_geom_angle
_geom_angle_publ_flag
O1W Cu1 O3 . 2_656 93.23(8) yes
O1W Cu1 O1 . . 91.46(8) yes
O3 Cu1 O1 2_656 . 165.62(9) yes
O1W Cu1 N1 . . 174.24(9) yes
O3 Cu1 N1 2_656 . 92.26(9) yes
O1 Cu1 N1 . . 82.79(9) yes
O1W Cu1 O2W . . 91.44(9) yes
O3 Cu1 O2W 2_656 . 89.16(8) yes
O1 Cu1 O2W . . 104.31(9) yes
N1 Cu1 O2W . . 90.37(8) yes
C3 O1 Cu1 . . 116.07(18) ?
C5 O3 Cu1 . 2_646 131.30(19) ?
C7 N1 C1 . . 118.6(2) ?
C7 N1 Cu1 . . 129.28(19) ?
C1 N1 Cu1 . . 111.81(17) ?
N1 C1 C6 . . 122.1(2) ?
N1 C1 C3 . . 115.4(2) ?
C6 C1 C3 . . 122.6(2) ?
C7 C2 C4 . . 119.1(3) ?
C7 C2 H2 . . 120.5 ?
C4 C2 H2 . . 120.5 ?
O2 C3 O1 . . 125.2(3) ?
O2 C3 C1 . . 121.2(3) ?
O1 C3 C1 . . 113.6(2) ?
C2 C4 C6 . . 118.4(3) ?
C2 C4 C5 . . 121.3(3) ?
C6 C4 C5 . . 120.2(2) ?
O4 C5 O3 . . 127.2(3) ?
O4 C5 C4 . . 119.0(2) ?
O3 C5 C4 . . 113.8(2) ?
C1 C6 C4 . . 119.3(3) ?
C1 C6 H6 . . 120.4 ?
C4 C6 H6 . . 120.4 ?
N1 C7 C2 . . 122.5(3) ?
N1 C7 H7 . . 118.7 ?
C2 C7 H7 . . 118.7 ?
Cu1 O1W H1WA . . 121.6 ?
Cu1 O1W H1WB . . 98.3 ?
H1WA O1W H1WB . . 115.8 ?
Cu1 O2W H2WA . . 102.2 ?
Cu1 O2W H2WB . . 103.4 ?
H2WA O2W H2WB . . 110.7 ?

loop_
_geom_bond_atom_site_label_1
_geom_bond_atom_site_label_2
_geom_bond_site_symmetry_2
_geom_bond_distance
_geom_bond_publ_flag
Cu1 O1W . 1.923(2) yes
Cu1 O3 2_656 1.9262(19) yes
Cu1 O1 . 1.9461(19) yes
Cu1 N1 . 1.982(2) yes
Cu1 O2W . 2.345(2) yes
O1 C3 . 1.296(3) ?
O2 C3 . 1.206(4) ?
O3 C5 . 1.262(3) ?
O3 Cu1 2_646 1.9262(19) ?
O4 C5 . 1.239(3) ?
N1 C7 . 1.334(3) ?
N1 C1 . 1.343(4) ?
C1 C6 . 1.372(4) ?
C1 C3 . 1.502(4) ?
C2 C7 . 1.374(4) ?
C2 C4 . 1.382(4) ?
C2 H2 . 0.9300 ?
C4 C6 . 1.386(4) ?
C4 C5 . 1.511(4) ?
C6 H6 . 0.9300 ?
C7 H7 . 0.9300 ?
O1W H1WA . 0.8561 ?
O1W H1WB . 0.8406 ?
O2W H2WA . 0.8320 ?
O2W H2WB . 0.8307 ?

loop_
_geom_hbond_atom_site_label_D
_geom_hbond_atom_site_label_H
_geom_hbond_atom_site_label_A
_geom_hbond_site_symmetry_A
_geom_hbond_distance_DH
_geom_hbond_distance_HA
_geom_hbond_distance_DA
_geom_hbond_angle_DHA
_geom_hbond_publ_flag
O1W H1WA O1 3_877 0.86 1.82 2.664(3) 169.4 y
O1W H1WA O2 3_877 0.86 2.65 3.139(3) 118.0 y
O1W H1WB O4 2_656 0.84 1.83 2.659(3) 167.0 y
O2W H2WA O2 2_756 0.83 1.99 2.822(3) 173.8 y
O2W H2WB O4 3_676 0.83 2.37 3.107(3) 148.8 y

loop_
_geom_torsion_atom_site_label_1
_geom_torsion_atom_site_label_2
_geom_torsion_atom_site_label_3
_geom_torsion_atom_site_label_4
_geom_torsion_site_symmetry_1
_geom_torsion
O1W Cu1 O1 C3 . -177.8(2)
O3 Cu1 O1 C3 2_656 73.2(4)
N1 Cu1 O1 C3 . 2.64(19)
O2W Cu1 O1 C3 . -85.9(2)
O3 Cu1 N1 C7 2_656 14.9(2)
O1 Cu1 N1 C7 . -178.6(3)
O2W Cu1 N1 C7 . -74.3(2)
O3 Cu1 N1 C1 2_656 -171.80(17)
O1 Cu1 N1 C1 . -5.36(17)
O2W Cu1 N1 C1 . 99.02(17)
C7 N1 C1 C6 . 1.3(4)
Cu1 N1 C1 C6 . -172.8(2)
C7 N1 C1 C3 . -178.9(2)
Cu1 N1 C1 C3 . 7.0(3)
Cu1 O1 C3 O2 . -178.7(2)
Cu1 O1 C3 C1 . 0.4(3)
N1 C1 C3 O2 . 174.1(2)
C6 C1 C3 O2 . -6.1(4)
N1 C1 C3 O1 . -5.1(3)
C6 C1 C3 O1 . 174.7(2)
C7 C2 C4 C6 . 0.9(4)
C7 C2 C4 C5 . 179.9(3)
Cu1 O3 C5 O4 2_646 -13.6(4)
Cu1 O3 C5 C4 2_646 165.94(17)
C2 C4 C5 O4 . 6.9(4)
C6 C4 C5 O4 . -174.1(2)
C2 C4 C5 O3 . -172.6(2)
C6 C4 C5 O3 . 6.4(4)
N1 C1 C6 C4 . -1.2(4)
C3 C1 C6 C4 . 179.0(2)
C2 C4 C6 C1 . 0.1(4)
C5 C4 C6 C1 . -178.9(2)
C1 N1 C7 C2 . -0.3(4)
Cu1 N1 C7 C2 . 172.6(2)
C4 C2 C7 N1 . -0.8(5)
